data_4314317
loop_
_publ_author_name
'Srinivasan Natarajan'
'Leo van W\"ullen'
'Wilhelm Klein'
'Martin Jansen'

_publ_contact_author 'Jansen, Martin'
_publ_contact_author_address
;     Max-Planck-Institut f\"ur Festk\"orperforschung
      Heisenbergstr. 1
      70569 Stuttgart
      Germany
;
_publ_contact_author_fax +49-711-689-1502
_publ_contact_author_phone +49-711-689-1500
_publ_section_title
;
 Synthesis of a Single Four-Ring (S4R) Molecular Zinc Phosphate and Its
 Assembly to an Extended Polymeric Structure: A Single-Crystal and in-Situ
 MAS NMR Investigation
;
_journal_name_full 'Inorganic Chemistry'
_journal_page_first 6265
_journal_page_last 6273
_journal_paper_doi 10.1021/ic0301831
_journal_volume 42
_journal_year 2003
_chemical_formula_sum 'C9 H20 N3 O12 P3 Zn'
_chemical_formula_weight 520.56
_chemical_name_systematic
;
 ?
;
_space_group_IT_number 2
_symmetry_cell_setting triclinic
_symmetry_space_group_name_Hall '-P 1'
_symmetry_space_group_name_H-M 'P -1'
_atom_sites_solution_hydrogens geom
_atom_sites_solution_primary direct
_atom_sites_solution_secondary difmap
_audit_creation_method SHELXL
_cell_angle_alpha 73.36(2)
_cell_angle_beta 87.563(15)
_cell_angle_gamma 78.31(3)
_cell_formula_units_Z 2
_cell_length_a 8.139(2)
_cell_length_b 8.362(4)
_cell_length_c 14.202(3)
_cell_measurement_temperature 293(2)
_cell_volume 906.8(5)
_computing_structure_refinement 'SHELXL-93 (Sheldrick, 1993)'
_computing_structure_solution 'SHELXS-86 (Sheldrick, 1990)'
_diffrn_ambient_temperature 293(2)
_diffrn_radiation_monochromator graphite
_diffrn_radiation_source 'fine-focus sealed tube'
_diffrn_radiation_type MoK\a
_diffrn_radiation_wavelength 0.71073
_diffrn_reflns_av_R_equivalents 0.0233
_diffrn_reflns_av_sigmaI/netI 0.0457
_diffrn_reflns_limit_h_max 9
_diffrn_reflns_limit_h_min -8
_diffrn_reflns_limit_k_max 9
_diffrn_reflns_limit_k_min -8
_diffrn_reflns_limit_l_max 15
_diffrn_reflns_limit_l_min -15
_diffrn_reflns_number 3891
_diffrn_reflns_theta_max 23.28
_diffrn_reflns_theta_min 1.50
_exptl_absorpt_coefficient_mu 1.688
_exptl_crystal_density_diffrn 1.906
_exptl_crystal_F_000 532
_refine_diff_density_max 0.455
_refine_diff_density_min -0.516
_refine_diff_density_rms 0.071
_refine_ls_extinction_method none
_refine_ls_goodness_of_fit_all 1.034
_refine_ls_goodness_of_fit_obs 1.081
_refine_ls_matrix_type full
_refine_ls_number_parameters 281
_refine_ls_number_reflns 2600
_refine_ls_number_restraints 0
_refine_ls_restrained_S_all 1.034
_refine_ls_restrained_S_obs 1.081
_refine_ls_R_factor_all 0.0378
_refine_ls_R_factor_obs 0.0315
_refine_ls_shift/esd_max 0.000
_refine_ls_shift/esd_mean 0.000
_refine_ls_structure_factor_coef Fsqd
_refine_ls_weighting_details 'w=1/[\s^2^(Fo^2^)+(0.0394P)^2^+0.4346P] where P=(Fo^2^+2Fc^2^)/3'
_refine_ls_weighting_scheme calc
_refine_ls_wR_factor_all 0.0809
_refine_ls_wR_factor_obs 0.0782
_reflns_number_observed 2264
_reflns_number_total 2600
_reflns_observed_criterion >2sigma(I)
_cod_data_source_file ic0301831_si2_2.cif
_cod_data_source_block sn151
_cod_depositor_comments
;
The following automatic conversions were performed:

'_refine_ls_weighting_scheme' value 'calc
w=1/[\s^2^(Fo^2^)+(0.0394P)^2^+0.4346P] where P=(Fo^2^+2Fc^2^)/3' was
changed to 'calc'. New tag '_refine_ls_weighting_details' was
created. The value of the new tag was set to
'w=1/[\s^2^(Fo^2^)+(0.0394P)^2^+0.4346P] where P=(Fo^2^+2Fc^2^)/3'.

Automatic conversion script
Id: cif_fix_values 3143 2015-03-26 13:38:13Z robertas 

The following automatic conversions were performed:
data name '_publ_contact_address' replaced with
'_publ_contact_author_address' as specified in the replacement file
'/home/antanas/src/cod-tools/trunk/data/replacement-values/replacement_tags.lst'.

Automatic conversion script
Id: cif_correct_tags 4998 2017-03-02 13:24:31Z antanas 
;
_cod_database_code 4314317

loop_
_symmetry_equiv_pos_as_xyz
'x, y, z'
'-x, -y, -z'

loop_
_atom_site_aniso_label
_atom_site_aniso_U_11
_atom_site_aniso_U_22
_atom_site_aniso_U_33
_atom_site_aniso_U_23
_atom_site_aniso_U_13
_atom_site_aniso_U_12
Zn1 0.0238(2) 0.0244(2) 0.0212(2) -0.0096(2) -0.0011(2) -0.0038(2)
P1 0.0226(5) 0.0197(5) 0.0199(5) -0.0064(4) 0.0000(4) -0.0025(4)
P2 0.0262(5) 0.0346(5) 0.0199(5) -0.0093(4) 0.0010(4) -0.0069(4)
P3 0.0188(5) 0.0242(5) 0.0238(5) -0.0086(4) -0.0008(4) -0.0016(4)
O1 0.044(2) 0.0251(13) 0.0212(12) -0.0093(10) 0.0005(11) -0.0051(11)
O2 0.0257(13) 0.0295(14) 0.0331(14) -0.0023(11) -0.0084(11) -0.0057(10)
O3 0.0393(15) 0.0234(13) 0.0284(14) -0.0093(11) -0.0055(11) 0.0037(11)
O4 0.0374(15) 0.037(2) 0.0291(14) -0.0078(12) 0.0095(11) -0.0120(12)
O5 0.042(2) 0.063(2) 0.0258(14) -0.0229(13) 0.0068(12) -0.0128(14)
O6 0.0350(15) 0.047(2) 0.0260(13) -0.0097(12) 0.0017(11) -0.0197(12)
O7 0.036(2) 0.063(2) 0.037(2) -0.0254(14) -0.0098(12) 0.0058(14)
O8 0.066(2) 0.035(2) 0.0261(14) -0.0083(12) -0.0001(13) -0.0183(13)
O9 0.0342(15) 0.053(2) 0.0330(15) -0.0225(13) 0.0003(12) -0.0158(12)
O10 0.023(2) 0.057(2) 0.033(2) -0.0201(15) 0.0015(12) -0.0091(14)
O10A 0.018(13) 0.018(11) 0.035(13) -0.010(9) -0.022(10) 0.004(8)
O11 0.058(2) 0.030(2) 0.024(2) -0.0097(15) -0.003(2) 0.009(2)
O11A 0.026(12) 0.015(11) 0.025(12) 0.005(9) -0.007(9) -0.009(9)
O12 0.023(2) 0.040(2) 0.030(2) -0.0004(13) -0.0004(12) -0.0037(13)
O12A 0.021(11) 0.023(12) 0.018(12) -0.009(10) 0.012(9) -0.003(9)
C1 0.032(2) 0.030(2) 0.032(2) -0.016(2) 0.000(2) -0.008(2)
C2 0.041(2) 0.037(2) 0.028(2) -0.003(2) -0.006(2) -0.007(2)
C3 0.068(3) 0.060(3) 0.032(2) 0.001(2) -0.014(2) -0.029(2)
C4 0.087(4) 0.082(4) 0.038(3) -0.034(3) 0.019(3) -0.041(3)
C5 0.070(3) 0.068(3) 0.045(3) -0.036(3) 0.019(2) -0.023(3)
N1 0.046(2) 0.038(2) 0.041(2) -0.019(2) -0.001(2) -0.005(2)
N2 0.037(2) 0.028(2) 0.025(2) -0.0088(13) -0.0031(13) 0.0042(13)
C6 0.028(2) 0.035(2) 0.027(2) -0.006(2) -0.002(2) 0.000(2)
C7 0.039(2) 0.029(2) 0.034(2) -0.011(2) 0.002(2) -0.003(2)
N3 0.035(2) 0.035(2) 0.024(2) -0.0111(13) 0.0009(13) -0.0128(14)
C8 0.031(2) 0.048(3) 0.031(2) -0.005(2) -0.005(2) 0.002(2)
C9 0.054(3) 0.033(2) 0.033(2) -0.009(2) -0.004(2) 0.014(2)

loop_
_atom_site_label
_atom_site_type_symbol
_atom_site_fract_x
_atom_site_fract_y
_atom_site_fract_z
_atom_site_U_iso_or_equiv
_atom_site_thermal_displace_type
_atom_site_occupancy
_atom_site_calc_flag
_atom_site_refinement_flags
_atom_site_disorder_group
Zn1 Zn 0.39162(5) 0.46799(5) 0.36221(3) 0.02256(15) Uani 1 d . .
P1 P 0.32064(10) 0.73869(11) 0.47579(6) 0.0208(2) Uani 1 d . .
P2 P 0.56178(11) 0.46037(12) 0.14749(6) 0.0265(2) Uani 1 d . .
P3 P 0.11551(10) 0.30916(11) 0.28488(6) 0.0223(2) Uani 1 d . .
O1 O 0.3317(3) 0.6910(3) 0.3804(2) 0.0298(6) Uani 1 d . .
O2 O 0.5069(3) 0.2963(3) 0.4754(2) 0.0305(6) Uani 1 d . .
O3 O 0.2379(3) 0.9244(3) 0.4589(2) 0.0312(6) Uani 1 d . .
O4 O 0.2115(3) 0.6201(3) 0.5455(2) 0.0344(6) Uani 1 d . .
H4 H 0.1722(3) 0.6627(3) 0.5889(2) 0.041 Uiso 1 calc R .
O5 O 0.5207(3) 0.4977(4) 0.2435(2) 0.0412(7) Uani 1 d . .
O6 O 0.4403(3) 0.3742(3) 0.1114(2) 0.0344(6) Uani 1 d . .
O7 O 0.7380(3) 0.3436(4) 0.1525(2) 0.0446(7) Uani 1 d . .
H7 H 0.7905(3) 0.3444(4) 0.2004(2) 0.054 Uiso 1 calc R .
O8 O 0.5699(3) 0.6346(3) 0.0708(2) 0.0413(7) Uani 1 d . .
H8 H 0.5733(3) 0.6232(3) 0.0153(2) 0.050 Uiso 1 calc R .
O9 O 0.1922(3) 0.3743(3) 0.3575(2) 0.0369(6) Uani 1 d . .
O10 O -0.0711(3) 0.3208(4) 0.2977(2) 0.0362(9) Uani 0.889(4) d P .
O10A O -0.0077(24) 0.4222(24) 0.2055(15) 0.023(6) Uani 0.111(4) d P .
O11 O 0.2055(4) 0.1268(4) 0.2875(2) 0.0395(9) Uani 0.889(4) d P .
H11 H 0.2226(4) 0.0689(4) 0.3448(2) 0.047 Uiso 0.889(4) calc PR .
O11A O 0.0310(24) 0.1644(24) 0.3482(14) 0.023(6) Uani 0.111(4) d P .
H11A H 0.1035(24) 0.0806(24) 0.3732(14) 0.028 Uiso 0.111(4) calc PR .
O12 O 0.1379(4) 0.4188(4) 0.1777(2) 0.0335(8) Uani 0.889(4) d P .
H12 H 0.2378(4) 0.4048(4) 0.1642(2) 0.040 Uiso 0.889(4) calc PR .
O12A O 0.2607(25) 0.2075(27) 0.2311(16) 0.021(5) Uani 0.111(4) d P .
H12A H 0.3527(25) 0.2087(27) 0.2519(16) 0.025 Uiso 0.111(4) calc PR .
C1 C 0.7889(4) 0.8809(5) 0.1250(3) 0.0295(8) Uani 1 d . .
C2 C 0.7066(5) 1.0159(5) 0.0496(3) 0.0366(9) Uani 1 d . .
H2 H 0.6256(5) 1.1010(5) 0.0640(3) 0.044 Uiso 1 calc R .
C3 C 0.7464(6) 1.0225(6) -0.0471(3) 0.0539(12) Uani 1 d . .
H3 H 0.6900(6) 1.1115(6) -0.0977(3) 0.065 Uiso 1 calc R .
C4 C 0.8698(7) 0.8976(7) -0.0693(4) 0.0624(14) Uani 1 d . .
H4A H 0.8977(7) 0.9037(7) -0.1342(4) 0.075 Uiso 1 calc R .
C5 C 0.9467(6) 0.7700(7) 0.0034(3) 0.0558(12) Uani 1 d . .
H5 H 1.0291(6) 0.6858(7) -0.0108(3) 0.067 Uiso 1 calc R .
N1 N 0.9073(4) 0.7602(4) 0.0980(2) 0.0404(8) Uani 1 d . .
H1 H 0.9586(4) 0.6746(4) 0.1434(2) 0.048 Uiso 1 calc R .
N2 N 0.7615(4) 0.8689(4) 0.2201(2) 0.0312(7) Uani 1 d . .
C6 C 0.6020(4) 0.9508(5) 0.2538(3) 0.0313(8) Uani 1 d . .
H6A H 0.5297(4) 0.8686(5) 0.2756(3) 0.038 Uiso 1 calc R .
H6B H 0.5456(4) 1.0429(5) 0.1998(3) 0.038 Uiso 1 calc R .
C7 C 0.6321(5) 1.0199(5) 0.3370(3) 0.0343(9) Uani 1 d . .
H7A H 0.6944(5) 1.1106(5) 0.3132(3) 0.041 Uiso 1 calc R .
H7B H 0.5253(5) 1.0676(5) 0.3607(3) 0.041 Uiso 1 calc R .
N3 N 0.7273(4) 0.8850(4) 0.4189(2) 0.0300(7) Uani 1 d . .
H3B H 0.7512(4) 0.9316(4) 0.4651(2) 0.036 Uiso 1 calc R .
H3C H 0.6633(4) 0.8082(4) 0.4463(2) 0.036 Uiso 1 calc R .
C8 C 0.8853(5) 0.7976(5) 0.3847(3) 0.0395(10) Uani 1 d . .
H8A H 0.9386(5) 0.7033(5) 0.4386(3) 0.047 Uiso 1 calc R .
H8B H 0.9613(5) 0.8765(5) 0.3643(3) 0.047 Uiso 1 calc R .
C9 C 0.8545(5) 0.7317(5) 0.3000(3) 0.0432(11) Uani 1 d . .
H9A H 0.9611(5) 0.6842(5) 0.2758(3) 0.052 Uiso 1 calc R .
H9B H 0.7911(5) 0.6417(5) 0.3225(3) 0.052 Uiso 1 calc R .

loop_
_atom_type_symbol
_atom_type_description
_atom_type_scat_dispersion_real
_atom_type_scat_dispersion_imag
_atom_type_scat_source
Zn Zn 0.2839 1.4301 'International Tables Vol C Tables 4.2.6.8 and 6.1.1.4'
P P 0.1023 0.0942 'International Tables Vol C Tables 4.2.6.8 and 6.1.1.4'
O O 0.0106 0.0060 'International Tables Vol C Tables 4.2.6.8 and 6.1.1.4'
C C 0.0033 0.0016 'International Tables Vol C Tables 4.2.6.8 and 6.1.1.4'
N N 0.0061 0.0033 'International Tables Vol C Tables 4.2.6.8 and 6.1.1.4'
H H 0.0000 0.0000 'International Tables Vol C Tables 4.2.6.8 and 6.1.1.4'

loop_
_geom_angle_atom_site_label_1
_geom_angle_atom_site_label_2
_geom_angle_atom_site_label_3
_geom_angle
_geom_angle_site_symmetry_1
_geom_angle_site_symmetry_3
_geom_angle_publ_flag
O1 Zn1 O5 104.84(11) . . ?
O1 Zn1 O2 113.59(10) . . ?
O5 Zn1 O2 114.01(11) . . ?
O1 Zn1 O9 110.87(11) . . ?
O5 Zn1 O9 114.28(11) . . ?
O2 Zn1 O9 99.56(11) . . ?
O1 P1 O3 110.65(13) . . ?
O1 P1 O2 111.82(14) . 2_666 ?
O3 P1 O2 109.93(15) . 2_666 ?
O1 P1 O4 105.74(15) . . ?
O3 P1 O4 110.51(14) . . ?
O2 P1 O4 108.09(14) 2_666 . ?
O5 P2 O6 115.8(2) . . ?
O5 P2 O7 110.75(15) . . ?
O6 P2 O7 106.5(2) . . ?
O5 P2 O8 106.3(2) . . ?
O6 P2 O8 109.80(15) . . ?
O7 P2 O8 107.4(2) . . ?
O9 P3 O10A 123.0(7) . . ?
O9 P3 O10 112.45(15) . . ?
O10A P3 O10 58.7(8) . . ?
O9 P3 O11 111.7(2) . . ?
O10A P3 O11 124.1(7) . . ?
O10 P3 O11 111.3(2) . . ?
O9 P3 O11A 105.2(7) . . ?
O10A P3 O11A 108.1(11) . . ?
O10 P3 O11A 54.8(7) . . ?
O11 P3 O11A 64.5(8) . . ?
O9 P3 O12 110.4(2) . . ?
O10A P3 O12 47.2(8) . . ?
O10 P3 O12 105.7(2) . . ?
O11 P3 O12 104.8(2) . . ?
O11A P3 O12 144.1(7) . . ?
O9 P3 O12A 110.0(8) . . ?
O10A P3 O12A 106.4(11) . . ?
O10 P3 O12A 135.7(8) . . ?
O11 P3 O12A 38.5(8) . . ?
O11A P3 O12A 102.2(11) . . ?
O12 P3 O12A 69.7(8) . . ?
P1 O1 Zn1 128.06(14) . . ?
P1 O2 Zn1 134.7(2) 2_666 . ?
P1 O4 H4 109.47(10) . . ?
P2 O5 Zn1 149.8(2) . . ?
P2 O7 H7 109.47(10) . . ?
P2 O8 H8 109.47(10) . . ?
P3 O9 Zn1 135.7(2) . . ?
P3 O11 H11 109.47(13) . . ?
P3 O11A H11A 109.5(7) . . ?
P3 O12 H12 109.47(11) . . ?
P3 O12A H12A 109.5(7) . . ?
N2 C1 N1 120.2(3) . . ?
N2 C1 C2 122.8(3) . . ?
N1 C1 C2 116.9(3) . . ?
C3 C2 C1 119.4(4) . . ?
C3 C2 H2 120.3(3) . . ?
C1 C2 H2 120.3(2) . . ?
C2 C3 C4 120.8(4) . . ?
C2 C3 H3 119.6(3) . . ?
C4 C3 H3 119.6(3) . . ?
C5 C4 C3 119.0(4) . . ?
C5 C4 H4A 120.5(3) . . ?
C3 C4 H4A 120.5(3) . . ?
C4 C5 N1 121.0(4) . . ?
C4 C5 H5 119.5(3) . . ?
N1 C5 H5 119.5(3) . . ?
C5 N1 C1 122.9(4) . . ?
C5 N1 H1 118.5(3) . . ?
C1 N1 H1 118.5(2) . . ?
C1 N2 C9 123.1(3) . . ?
C1 N2 C6 121.8(3) . . ?
C9 N2 C6 111.8(3) . . ?
N2 C6 C7 110.5(3) . . ?
N2 C6 H6A 109.5(2) . . ?
C7 C6 H6A 109.5(2) . . ?
N2 C6 H6B 109.5(2) . . ?
C7 C6 H6B 109.5(2) . . ?
H6A C6 H6B 108.1 . . ?
N3 C7 C6 111.3(3) . . ?
N3 C7 H7A 109.4(2) . . ?
C6 C7 H7A 109.4(2) . . ?
N3 C7 H7B 109.4(2) . . ?
C6 C7 H7B 109.4(2) . . ?
H7A C7 H7B 108.0 . . ?
C8 N3 C7 111.6(3) . . ?
C8 N3 H3B 109.3(2) . . ?
C7 N3 H3B 109.3(2) . . ?
C8 N3 H3C 109.3(2) . . ?
C7 N3 H3C 109.3(2) . . ?
H3B N3 H3C 108.0 . . ?
N3 C8 C9 111.7(3) . . ?
N3 C8 H8A 109.3(2) . . ?
C9 C8 H8A 109.3(2) . . ?
N3 C8 H8B 109.3(2) . . ?
C9 C8 H8B 109.3(2) . . ?
H8A C8 H8B 107.9 . . ?
N2 C9 C8 110.7(3) . . ?
N2 C9 H9A 109.5(2) . . ?
C8 C9 H9A 109.5(2) . . ?
N2 C9 H9B 109.5(2) . . ?
C8 C9 H9B 109.5(2) . . ?
H9A C9 H9B 108.1 . . ?

loop_
_geom_bond_atom_site_label_1
_geom_bond_atom_site_label_2
_geom_bond_distance
_geom_bond_site_symmetry_2
_geom_bond_publ_flag
Zn1 O1 1.919(2) . ?
Zn1 O5 1.930(2) . ?
Zn1 O2 1.945(2) . ?
Zn1 O9 1.951(3) . ?
P1 O1 1.511(2) . ?
P1 O3 1.516(2) . ?
P1 O2 1.529(2) 2_666 ?
P1 O4 1.572(3) . ?
P2 O5 1.493(3) . ?
P2 O6 1.518(3) . ?
P2 O7 1.555(3) . ?
P2 O8 1.561(3) . ?
P3 O9 1.504(3) . ?
P3 O10A 1.51(2) . ?
P3 O10 1.509(3) . ?
P3 O11 1.542(3) . ?
P3 O11A 1.55(2) . ?
P3 O12 1.560(3) . ?
P3 O12A 1.61(2) . ?
O2 P1 1.529(2) 2_666 ?
O4 H4 0.82 . ?
O7 H7 0.82 . ?
O8 H8 0.82 . ?
O11 H11 0.82 . ?
O11A H11A 0.82 . ?
O12 H12 0.82 . ?
O12A H12A 0.82 . ?
C1 N2 1.339(4) . ?
C1 N1 1.375(5) . ?
C1 C2 1.390(5) . ?
C2 C3 1.385(6) . ?
C2 H2 0.93 . ?
C3 C4 1.391(7) . ?
C3 H3 0.93 . ?
C4 C5 1.323(7) . ?
C4 H4A 0.93 . ?
C5 N1 1.351(5) . ?
C5 H5 0.93 . ?
N1 H1 0.86 . ?
N2 C9 1.467(4) . ?
N2 C6 1.469(4) . ?
C6 C7 1.504(5) . ?
C6 H6A 0.97 . ?
C6 H6B 0.97 . ?
C7 N3 1.482(5) . ?
C7 H7A 0.97 . ?
C7 H7B 0.97 . ?
N3 C8 1.481(5) . ?
N3 H3B 0.90 . ?
N3 H3C 0.90 . ?
C8 C9 1.508(5) . ?
C8 H8A 0.97 . ?
C8 H8B 0.97 . ?
C9 H9A 0.97 . ?
C9 H9B 0.97 . ?
